data_4081011
loop_
_publ_author_name
'Gehrmann, Thorsten'
'Lloret-Fillol, Julio'
'Herrmann, Heike'
'Wadepohl, Hubert'
'Gade, Lutz H.'

_publ_section_title
;
 Zirconium Hydrazides as Metallanitrene Synthons: Release of Molecular
 N2from a Hydrazinediido Complex Induced by Oxidative N--N Bond Cleavage
;
_journal_issue 14
_journal_name_full Organometallics
_journal_page_first 3877
_journal_paper_doi 10.1021/om400337g
_journal_volume 32
_journal_year 2013
_chemical_absolute_configuration ad
_chemical_formula_moiety 'C39 H56 N4 Se Si2 Zr'
_chemical_formula_sum 'C39 H56 N4 Se Si2 Zr'
_chemical_formula_weight 807.24
_chemical_properties_physical 'air-sensitive, moisture-sensitive'
_space_group_crystal_system orthorhombic
_space_group_IT_number 29
_space_group_name_Hall 'P 2c -2ac'
_space_group_name_H-M_alt 'P c a 21'
_symmetry_cell_setting orthorhombic
_symmetry_Int_Tables_number 29
_symmetry_space_group_name_Hall 'P 2c -2ac'
_symmetry_space_group_name_H-M 'P c a 21'
_atom_sites_solution_hydrogens geom
_atom_sites_solution_primary heavy
_atom_sites_solution_secondary difmap
_audit_block_code ga_hh26a
_audit_creation_date 2013-03-27
_audit_update_record 'Wed Mar 27 16:17:27 CET 2013'
_cell_angle_alpha 90.00
_cell_angle_beta 90.00
_cell_angle_gamma 90.00
_cell_formula_units_Z 8
_cell_length_a 20.184(12)
_cell_length_b 9.634(6)
_cell_length_c 40.76(2)
_cell_measurement_reflns_used 8097
_cell_measurement_temperature 100(2)
_cell_measurement_theta_max 26.20
_cell_measurement_theta_min 2.25
_cell_volume 7926(8)
_computing_cell_refinement
;
SAINT 8.x (Bruker AXS, 1997-2012). Includes estimated systematic errors
 of the unit cell constants from Monte Carlo simulations.
;
_computing_data_collection 'SMART-5.631 (Bruker AXS, 2003)'
_computing_data_reduction 'SAINT 8.x (Bruker AXS, 1997-2011)'
_computing_molecular_graphics
;
O. V. Dolomanov, L. J. Bourhis, R. J. Gildea, J. A. K. Howard and H. Puschmann,
OLEX2: a complete structure solution, refinement and analysis program.
J. Appl. Cryst. (2009). 42, 339-341.
;
_computing_publication_material 'encif (Wadepohl, 2009-13); encifer 1.4 (CCDC, 2011)'
_computing_structure_refinement 'SHELXL-97 (Sheldrick, 2008)'
_computing_structure_solution 'DIRDIF (Beurskens et al., 1999-2008)'
_diffrn_ambient_environment 'perfluoro polyether oil'
_diffrn_ambient_temperature 100(2)
_diffrn_detector 'CCD plate'
_diffrn_detector_area_resol_mean 8.19
_diffrn_detector_type CCD-PXL-KAF2
_diffrn_measured_fraction_theta_full 1.000
_diffrn_measured_fraction_theta_max 1.000
_diffrn_measurement_device 'three-circle diffractometer'
_diffrn_measurement_device_type 'Bruker AXS Smart 1000'
_diffrn_measurement_method '\f- and \w-scans'
_diffrn_measurement_specimen_support 'polyimid foil'
_diffrn_radiation_monochromator graphite
_diffrn_radiation_probe x-ray
_diffrn_radiation_type MoK\a
_diffrn_radiation_wavelength 0.71073
_diffrn_reflns_av_R_equivalents 0.1112
_diffrn_reflns_av_unetI/netI 0.0631
_diffrn_reflns_limit_h_max 24
_diffrn_reflns_limit_h_min -24
_diffrn_reflns_limit_k_max 11
_diffrn_reflns_limit_k_min -11
_diffrn_reflns_limit_l_max 49
_diffrn_reflns_limit_l_min -49
_diffrn_reflns_number 134015
_diffrn_reflns_theta_full 25.68
_diffrn_reflns_theta_max 25.68
_diffrn_reflns_theta_min 2.00
_diffrn_source 'sealed X-Ray tube (Mo)'
_diffrn_source_type 'fine focus tube'
_exptl_absorpt_coefficient_mu 1.288
_exptl_absorpt_correction_T_max 0.7454
_exptl_absorpt_correction_T_min 0.6104
_exptl_absorpt_correction_type multi-scan
_exptl_absorpt_process_details
;
multi-scan from symmetry-related measurements (Blessing 1995)
SADABS (Sheldrick & Bruker AXS, 2004-2008)
;
_exptl_crystal_colour colourless
_exptl_crystal_density_diffrn 1.353
_exptl_crystal_density_method 'not measured'
_exptl_crystal_description needle
_exptl_crystal_F_000 3360
_exptl_crystal_size_max 0.3
_exptl_crystal_size_mid 0.1
_exptl_crystal_size_min 0.05
_refine_diff_density_max 0.620
_refine_diff_density_min -0.504
_refine_diff_density_rms 0.081
_refine_ls_abs_structure_details 'Flack H D (1983), Acta Cryst. A39, 876-881'
_refine_ls_abs_structure_Flack 0.072(7)
_refine_ls_extinction_method none
_refine_ls_goodness_of_fit_ref 1.040
_refine_ls_hydrogen_treatment constr
_refine_ls_matrix_type full
_refine_ls_number_parameters 869
_refine_ls_number_reflns 15051
_refine_ls_number_restraints 1
_refine_ls_restrained_S_all 1.040
_refine_ls_R_factor_all 0.0596
_refine_ls_R_factor_gt 0.0424
_refine_ls_shift/su_max 0.003
_refine_ls_shift/su_mean 0.000
_refine_ls_structure_factor_coef Fsqd
_refine_ls_weighting_details 'calc w=1/[\s^2^(Fo^2^)+(0.0247P)^2^+8.8355P] where P=(Fo^2^+2Fc^2^)/3'
_refine_ls_weighting_scheme calc
_refine_ls_wR_factor_gt 0.0773
_refine_ls_wR_factor_ref 0.0829
_reflns_number_gt 12547
_reflns_number_total 15051
_reflns_threshold_expression >2sigma(I)
_cod_data_source_file om400337g_si_002.cif
_cod_data_source_block complex_4b
_cod_database_code 4081011
_audit_block_refno 631
_audit_block_usercomment hh445
_olex2_refinement_description
;
1. Fixed Uiso
 At 1.2 times of:
  All C(H) groups, All C(H,H) groups
 At 1.5 times of:
  All C(H,H,H) groups
2.a Secondary CH2 refined with riding coordinates:
 C1(H1A,H1B), C2(H2A,H2B), C51(H51A,H51B), C53(H53A,H53B)
2.b Aromatic/amide H refined with riding coordinates:
 C6(H6), C7(H7), C8(H8), C9(H9), C23(H23), C24(H24), C25(H25), C26(H26),
 C27(H27), C29(H29), C30(H30), C31(H31), C32(H32), C33(H33), C35(H35), C36(H36),
  C37(H37), C38(H38), C39(H39), C56(H56), C57(H57), C58(H58), C59(H59),
 C73(H73), C74(H74), C75(H75), C76(H76), C77(H77), C79(H79), C80(H80), C81(H81),
  C82(H82), C83(H83), C85(H85), C86(H86), C87(H87), C88(H88), C89(H89)
2.c Idealised Me refined as rotating group:
 C4(H4A,H4B,H4C), C10(H10A,H10B,H10C), C11(H11A,H11B,H11C), C13(H13A,H13B,
 H13C), C14(H14A,H14B,H14C), C15(H15A,H15B,H15C), C16(H16A,H16B,H16C), C17(H17A,
 H17B,H17C), C19(H19A,H19B,H19C), C20(H20A,H20B,H20C), C21(H21A,H21B,H21C),
 C54(H54A,H54B,H54C), C60(H60A,H60B,H60C), C61(H61A,H61B,H61C), C63(H63A,H63B,
 H63C), C64(H64A,H64B,H64C), C65(H65A,H65B,H65C), C66(H66A,H66B,H66C), C67(H67A,
 H67B,H67C), C69(H69A,H69B,H69C), C70(H70A,H70B,H70C), C71(H71A,H71B,H71C)
;

loop_
_space_group_symop_id
_symmetry_equiv_pos_as_xyz
1 'x, y, z'
2 '-x, -y, z+1/2'
3 '-x+1/2, y, z+1/2'
4 'x+1/2, -y, z'

loop_
_atom_site_label
_atom_site_type_symbol
_atom_site_fract_x
_atom_site_fract_y
_atom_site_fract_z
_atom_site_U_iso_or_equiv
_atom_site_adp_type
_atom_site_occupancy
_atom_site_symmetry_multiplicity
_atom_site_calc_flag
_atom_site_refinement_flags
Zr1 Zr 0.51315(2) 0.81676(5) 0.877839(11) 0.01113(10) Uani 1 1 d .
Se1 Se 0.46010(3) 1.06088(5) 0.860124(13) 0.01756(12) Uani 1 1 d .
Si1 Si 0.35670(7) 0.66098(14) 0.87213(3) 0.0160(3) Uani 1 1 d .
Si2 Si 0.64972(7) 0.90055(14) 0.82978(4) 0.0148(3) Uani 1 1 d .
N1 N 0.44116(18) 0.6822(4) 0.86341(10) 0.0130(9) Uani 1 1 d .
N2 N 0.5859(2) 0.7926(4) 0.84356(10) 0.0149(10) Uani 1 1 d .
N3 N 0.5599(2) 0.6100(4) 0.89888(10) 0.0129(9) Uani 1 1 d .
N4 N 0.5260(2) 0.9018(4) 0.92609(10) 0.0133(10) Uani 1 1 d .
C1 C 0.4669(2) 0.5783(5) 0.83997(12) 0.0146(11) Uani 1 1 d .
H1A H 0.4585 0.6132 0.8175 0.018 Uiso 1 1 calc R
H1B H 0.4407 0.4922 0.8427 0.018 Uiso 1 1 calc R
C2 C 0.5880(2) 0.6525(5) 0.82857(13) 0.0162(12) Uani 1 1 d .
H2A H 0.6340 0.6176 0.8304 0.019 Uiso 1 1 calc R
H2B H 0.5783 0.6629 0.8049 0.019 Uiso 1 1 calc R
C3 C 0.5413(2) 0.5390(5) 0.84229(11) 0.0130(11) Uani 1 1 d .
C4 C 0.5510(3) 0.4146(5) 0.81944(11) 0.0171(11) Uani 1 1 d .
H4A H 0.5253 0.3356 0.8277 0.026 Uiso 1 1 calc R
H4B H 0.5980 0.3899 0.8187 0.026 Uiso 1 1 calc R
H4C H 0.5358 0.4388 0.7973 0.026 Uiso 1 1 calc R
C5 C 0.5598(2) 0.5029(5) 0.87729(13) 0.0118(10) Uani 1 1 d .
C6 C 0.5773(3) 0.3700(6) 0.88699(14) 0.0212(14) Uani 1 1 d .
H6 H 0.5762 0.2950 0.8719 0.025 Uiso 1 1 calc R
C7 C 0.5964(3) 0.3492(6) 0.91912(15) 0.0236(13) Uani 1 1 d .
H7 H 0.6090 0.2590 0.9262 0.028 Uiso 1 1 calc R
C8 C 0.5974(3) 0.4569(5) 0.94093(13) 0.0199(12) Uani 1 1 d .
H8 H 0.6110 0.4428 0.9630 0.024 Uiso 1 1 calc R
C9 C 0.5784(2) 0.5862(6) 0.93024(13) 0.0150(12) Uani 1 1 d .
H9 H 0.5782 0.6611 0.9454 0.018 Uiso 1 1 calc R
C10 C 0.3249(3) 0.8210(6) 0.89115(14) 0.0249(14) Uani 1 1 d .
H10A H 0.3326 0.8996 0.8764 0.037 Uiso 1 1 calc R
H10B H 0.3479 0.8372 0.9120 0.037 Uiso 1 1 calc R
H10C H 0.2773 0.8113 0.8952 0.037 Uiso 1 1 calc R
C11 C 0.3102(3) 0.6284(6) 0.83337(14) 0.0256(14) Uani 1 1 d .
H11A H 0.3244 0.5398 0.8239 0.038 Uiso 1 1 calc R
H11B H 0.3190 0.7035 0.8178 0.038 Uiso 1 1 calc R
H11C H 0.2626 0.6247 0.8381 0.038 Uiso 1 1 calc R
C12 C 0.3408(3) 0.5099(5) 0.90103(13) 0.0186(12) Uani 1 1 d .
C13 C 0.2663(3) 0.4962(6) 0.90655(14) 0.0264(14) Uani 1 1 d .
H13A H 0.2578 0.4218 0.9224 0.040 Uiso 1 1 calc R
H13B H 0.2445 0.4742 0.8857 0.040 Uiso 1 1 calc R
H13C H 0.2488 0.5839 0.9151 0.040 Uiso 1 1 calc R
C14 C 0.3666(3) 0.3713(6) 0.88802(17) 0.0275(17) Uani 1 1 d .
H14A H 0.3480 0.3540 0.8662 0.041 Uiso 1 1 calc R
H14B H 0.3534 0.2966 0.9030 0.041 Uiso 1 1 calc R
H14C H 0.4151 0.3746 0.8866 0.041 Uiso 1 1 calc R
C15 C 0.3742(3) 0.5371(7) 0.93421(14) 0.0276(15) Uani 1 1 d .
H15A H 0.3671 0.4572 0.9487 0.041 Uiso 1 1 calc R
H15B H 0.3549 0.6202 0.9442 0.041 Uiso 1 1 calc R
H15C H 0.4218 0.5512 0.9309 0.041 Uiso 1 1 calc R
C16 C 0.6413(3) 1.0741(5) 0.84847(14) 0.0200(13) Uani 1 1 d .
H16A H 0.6348 1.0645 0.8722 0.030 Uiso 1 1 calc R
H16B H 0.6031 1.1219 0.8389 0.030 Uiso 1 1 calc R
H16C H 0.6816 1.1282 0.8443 0.030 Uiso 1 1 calc R
C17 C 0.7311(2) 0.8261(5) 0.84206(13) 0.0217(12) Uani 1 1 d .
H17A H 0.7374 0.7363 0.8312 0.032 Uiso 1 1 calc R
H17B H 0.7321 0.8133 0.8659 0.032 Uiso 1 1 calc R
H17C H 0.7667 0.8896 0.8355 0.032 Uiso 1 1 calc R
C18 C 0.6487(3) 0.9231(5) 0.78347(13) 0.0188(12) Uani 1 1 d .
C19 C 0.6876(3) 1.0565(6) 0.77473(16) 0.0293(16) Uani 1 1 d .
H19A H 0.6641 1.1376 0.7834 0.044 Uiso 1 1 calc R
H19B H 0.6914 1.0644 0.7508 0.044 Uiso 1 1 calc R
H19C H 0.7320 1.0519 0.7845 0.044 Uiso 1 1 calc R
C20 C 0.5776(3) 0.9375(7) 0.77066(14) 0.0254(14) Uani 1 1 d .
H20A H 0.5534 0.8508 0.7746 0.038 Uiso 1 1 calc R
H20B H 0.5785 0.9570 0.7471 0.038 Uiso 1 1 calc R
H20C H 0.5553 1.0137 0.7821 0.038 Uiso 1 1 calc R
C21 C 0.6840(3) 0.8037(6) 0.76598(14) 0.0253(14) Uani 1 1 d .
H21A H 0.6808 0.8168 0.7422 0.038 Uiso 1 1 calc R
H21B H 0.6631 0.7155 0.7721 0.038 Uiso 1 1 calc R
H21C H 0.7308 0.8022 0.7725 0.038 Uiso 1 1 calc R
C22 C 0.5858(2) 0.9493(5) 0.93919(12) 0.0124(11) Uani 1 1 d .
C23 C 0.6455(3) 0.9108(6) 0.92450(13) 0.0174(12) Uani 1 1 d .
H23 H 0.6451 0.8455 0.9070 0.021 Uiso 1 1 calc R
C24 C 0.7055(3) 0.9660(6) 0.93490(14) 0.0228(13) Uani 1 1 d .
H24 H 0.7453 0.9419 0.9238 0.027 Uiso 1 1 calc R
C25 C 0.7074(3) 1.0557(6) 0.96126(14) 0.0279(14) Uani 1 1 d .
H25 H 0.7481 1.0951 0.9682 0.033 Uiso 1 1 calc R
C26 C 0.6489(3) 1.0875(6) 0.97741(14) 0.0243(14) Uani 1 1 d .
H26 H 0.6500 1.1454 0.9963 0.029 Uiso 1 1 calc R
C27 C 0.5895(3) 1.0362(6) 0.96641(13) 0.0194(13) Uani 1 1 d .
H27 H 0.5499 1.0606 0.9776 0.023 Uiso 1 1 calc R
C28 C 0.4695(2) 0.9243(6) 0.94704(12) 0.0156(11) Uani 1 1 d .
C29 C 0.4528(3) 0.8274(6) 0.97072(13) 0.0221(13) Uani 1 1 d .
H29 H 0.4768 0.7428 0.9722 0.027 Uiso 1 1 calc R
C30 C 0.4011(3) 0.8535(7) 0.99218(14) 0.0325(15) Uani 1 1 d .
H30 H 0.3891 0.7860 1.0081 0.039 Uiso 1 1 calc R
C31 C 0.3671(3) 0.9769(7) 0.99052(14) 0.0329(16) Uani 1 1 d .
H31 H 0.3327 0.9957 1.0058 0.040 Uiso 1 1 calc R
C32 C 0.3827(3) 1.0729(7) 0.96693(15) 0.0302(16) Uani 1 1 d .
H32 H 0.3582 1.1569 0.9655 0.036 Uiso 1 1 calc R
C33 C 0.4338(3) 1.0482(6) 0.94532(13) 0.0209(12) Uani 1 1 d .
H33 H 0.4447 1.1156 0.9292 0.025 Uiso 1 1 calc R
C34 C 0.4245(2) 1.0482(6) 0.81681(13) 0.0182(12) Uani 1 1 d .
C35 C 0.4148(3) 0.9237(6) 0.80075(13) 0.0235(13) Uani 1 1 d .
H35 H 0.4269 0.8393 0.8112 0.028 Uiso 1 1 calc R
C36 C 0.3877(3) 0.9205(8) 0.76950(15) 0.0312(16) Uani 1 1 d .
H36 H 0.3808 0.8342 0.7587 0.037 Uiso 1 1 calc R
C37 C 0.3707(3) 1.0434(7) 0.75400(14) 0.0327(15) Uani 1 1 d .
H37 H 0.3525 1.0419 0.7325 0.039 Uiso 1 1 calc R
C38 C 0.3801(3) 1.1666(7) 0.76982(15) 0.0334(16) Uani 1 1 d .
H38 H 0.3683 1.2510 0.7593 0.040 Uiso 1 1 calc R
C39 C 0.4066(3) 1.1699(6) 0.80093(14) 0.0242(13) Uani 1 1 d .
H39 H 0.4128 1.2565 0.8116 0.029 Uiso 1 1 calc R
Zr51 Zr 0.58396(2) 0.68481(5) 1.112467(11) 0.01086(11) Uani 1 1 d .
Se51 Se 0.63615(2) 0.43814(5) 1.129021(12) 0.01643(11) Uani 1 1 d .
Si51 Si 0.74036(7) 0.84040(14) 1.11826(3) 0.0152(3) Uani 1 1 d .
Si52 Si 0.44827(7) 0.60140(14) 1.16158(4) 0.0144(3) Uani 1 1 d .
N51 N 0.65645(19) 0.8195(4) 1.12707(9) 0.0126(9) Uani 1 1 d .
N52 N 0.5119(2) 0.7091(4) 1.14662(10) 0.0139(10) Uani 1 1 d .
N53 N 0.5374(2) 0.8932(4) 1.09189(10) 0.0128(9) Uani 1 1 d .
N54 N 0.5708(2) 0.6025(4) 1.06405(10) 0.0136(10) Uani 1 1 d .
C51 C 0.6299(2) 0.9238(5) 1.15090(12) 0.0143(12) Uani 1 1 d .
H51A H 0.6562 1.0099 1.1485 0.017 Uiso 1 1 calc R
H51B H 0.6380 0.8880 1.1733 0.017 Uiso 1 1 calc R
C52 C 0.5557(3) 0.9631(5) 1.14832(12) 0.0143(11) Uani 1 1 d .
C53 C 0.5100(2) 0.8473(5) 1.16221(13) 0.0150(12) Uani 1 1 d .
H53A H 0.5210 0.8351 1.1857 0.018 Uiso 1 1 calc R
H53B H 0.4638 0.8813 1.1611 0.018 Uiso 1 1 calc R
C54 C 0.5456(3) 1.0867(5) 1.17151(13) 0.0195(12) Uani 1 1 d .
H54A H 0.5729 1.1648 1.1642 0.029 Uiso 1 1 calc R
H54B H 0.5586 1.0602 1.1938 0.029 Uiso 1 1 calc R
H54C H 0.4988 1.1141 1.1714 0.029 Uiso 1 1 calc R
C55 C 0.5366(2) 0.9986(5) 1.11348(13) 0.0142(10) Uani 1 1 d .
C56 C 0.5194(3) 1.1295(6) 1.10329(14) 0.0181(14) Uani 1 1 d .
H56 H 0.5208 1.2043 1.1184 0.022 Uiso 1 1 calc R
C57 C 0.5003(3) 1.1538(6) 1.07148(14) 0.0221(13) Uani 1 1 d .
H57 H 0.4880 1.2445 1.0646 0.026 Uiso 1 1 calc R
C58 C 0.4991(3) 1.0457(5) 1.04987(13) 0.0180(12) Uani 1 1 d .
H58 H 0.4856 1.0589 1.0278 0.022 Uiso 1 1 calc R
C59 C 0.5181(3) 0.9166(6) 1.06104(13) 0.0147(12) Uani 1 1 d .
H59 H 0.5174 0.8408 1.0461 0.018 Uiso 1 1 calc R
C60 C 0.7734(2) 0.6781(5) 1.10021(14) 0.0245(14) Uani 1 1 d .
H60A H 0.7673 0.6015 1.1158 0.037 Uiso 1 1 calc R
H60B H 0.8207 0.6895 1.0955 0.037 Uiso 1 1 calc R
H60C H 0.7497 0.6573 1.0798 0.037 Uiso 1 1 calc R
C61 C 0.7865(3) 0.8744(6) 1.15756(13) 0.0257(13) Uani 1 1 d .
H61A H 0.7690 0.9585 1.1680 0.039 Uiso 1 1 calc R
H61B H 0.8337 0.8872 1.1528 0.039 Uiso 1 1 calc R
H61C H 0.7809 0.7954 1.1724 0.039 Uiso 1 1 calc R
C62 C 0.7567(3) 0.9901(5) 1.08910(13) 0.0177(12) Uani 1 1 d .
C63 C 0.8312(3) 1.0059(6) 1.08339(16) 0.0279(14) Uani 1 1 d .
H63A H 0.8393 1.0849 1.0688 0.042 Uiso 1 1 calc R
H63B H 0.8487 0.9211 1.0733 0.042 Uiso 1 1 calc R
H63C H 0.8535 1.0219 1.1044 0.042 Uiso 1 1 calc R
C64 C 0.7232(3) 0.9619(6) 1.05608(14) 0.0325(15) Uani 1 1 d .
H64A H 0.6751 0.9595 1.0591 0.049 Uiso 1 1 calc R
H64B H 0.7384 0.8724 1.0475 0.049 Uiso 1 1 calc R
H64C H 0.7348 1.0358 1.0406 0.049 Uiso 1 1 calc R
C65 C 0.7309(3) 1.1291(5) 1.10181(14) 0.0276(15) Uani 1 1 d .
H65A H 0.7436 1.2031 1.0865 0.041 Uiso 1 1 calc R
H65B H 0.7501 1.1480 1.1234 0.041 Uiso 1 1 calc R
H65C H 0.6825 1.1255 1.1036 0.041 Uiso 1 1 calc R
C66 C 0.4558(3) 0.4270(5) 1.14234(14) 0.0198(13) Uani 1 1 d .
H66A H 0.4604 0.4373 1.1185 0.030 Uiso 1 1 calc R
H66B H 0.4161 0.3722 1.1472 0.030 Uiso 1 1 calc R
H66C H 0.4949 0.3795 1.1511 0.030 Uiso 1 1 calc R
C67 C 0.3660(2) 0.6754(6) 1.15052(13) 0.0223(12) Uani 1 1 d .
H67A H 0.3628 0.7706 1.1589 0.033 Uiso 1 1 calc R
H67B H 0.3309 0.6186 1.1603 0.033 Uiso 1 1 calc R
H67C H 0.3611 0.6760 1.1266 0.033 Uiso 1 1 calc R
C68 C 0.4528(3) 0.5784(6) 1.20805(13) 0.0195(12) Uani 1 1 d .
C69 C 0.5239(3) 0.5572(7) 1.21892(16) 0.0252(15) Uani 1 1 d .
H69A H 0.5249 0.5362 1.2424 0.038 Uiso 1 1 calc R
H69B H 0.5494 0.6419 1.2147 0.038 Uiso 1 1 calc R
H69C H 0.5434 0.4798 1.2067 0.038 Uiso 1 1 calc R
C70 C 0.4131(3) 0.4491(6) 1.21703(14) 0.0301(14) Uani 1 1 d .
H70A H 0.4340 0.3672 1.2072 0.045 Uiso 1 1 calc R
H70B H 0.3678 0.4583 1.2087 0.045 Uiso 1 1 calc R
H70C H 0.4121 0.4387 1.2409 0.045 Uiso 1 1 calc R
C71 C 0.4228(3) 0.7020(6) 1.22653(13) 0.0238(13) Uani 1 1 d .
H71A H 0.3770 0.7165 1.2192 0.036 Uiso 1 1 calc R
H71B H 0.4489 0.7856 1.2220 0.036 Uiso 1 1 calc R
H71C H 0.4232 0.6829 1.2501 0.036 Uiso 1 1 calc R
C72 C 0.5103(2) 0.5536(6) 1.05135(12) 0.0153(12) Uani 1 1 d .
C73 C 0.4502(3) 0.5913(6) 1.06640(13) 0.0183(12) Uani 1 1 d .
H73 H 0.4503 0.6549 1.0842 0.022 Uiso 1 1 calc R
C74 C 0.3920(3) 0.5372(6) 1.05565(14) 0.0253(14) Uani 1 1 d .
H74 H 0.3522 0.5629 1.0665 0.030 Uiso 1 1 calc R
C75 C 0.3887(3) 0.4467(6) 1.02964(14) 0.0271(14) Uani 1 1 d .
H75 H 0.3476 0.4078 1.0229 0.032 Uiso 1 1 calc R
C76 C 0.4466(3) 0.4143(6) 1.01373(13) 0.0249(14) Uani 1 1 d .
H76 H 0.4450 0.3543 0.9953 0.030 Uiso 1 1 calc R
C77 C 0.5068(3) 0.4664(6) 1.02380(14) 0.0180(13) Uani 1 1 d .
H77 H 0.5460 0.4433 1.0121 0.022 Uiso 1 1 calc R
C78 C 0.6263(3) 0.5779(5) 1.04312(12) 0.0159(12) Uani 1 1 d .
C79 C 0.6440(3) 0.6766(6) 1.01963(12) 0.0207(12) Uani 1 1 d .
H79 H 0.6206 0.7620 1.0185 0.025 Uiso 1 1 calc R
C80 C 0.6956(3) 0.6504(6) 0.99799(13) 0.0279(14) Uani 1 1 d .
H80 H 0.7078 0.7183 0.9822 0.033 Uiso 1 1 calc R
C81 C 0.7288(3) 0.5272(7) 0.99938(14) 0.0301(15) Uani 1 1 d .
H81 H 0.7635 0.5090 0.9842 0.036 Uiso 1 1 calc R
C82 C 0.7126(3) 0.4294(7) 1.02251(14) 0.0271(14) Uani 1 1 d .
H82 H 0.7365 0.3445 1.0234 0.032 Uiso 1 1 calc R
C83 C 0.6617(3) 0.4539(6) 1.04450(13) 0.0215(13) Uani 1 1 d .
H83 H 0.6508 0.3862 1.0606 0.026 Uiso 1 1 calc R
C84 C 0.6737(2) 0.4454(5) 1.17202(12) 0.0150(11) Uani 1 1 d .
C85 C 0.6873(2) 0.5683(5) 1.18845(13) 0.0188(12) Uani 1 1 d .
H85 H 0.6769 0.6546 1.1784 0.023 Uiso 1 1 calc R
C86 C 0.7155(3) 0.5666(7) 1.21905(16) 0.0252(15) Uani 1 1 d .
H86 H 0.7243 0.6516 1.2300 0.030 Uiso 1 1 calc R
C87 C 0.7313(3) 0.4426(7) 1.23397(14) 0.0310(14) Uani 1 1 d .
H87 H 0.7502 0.4423 1.2553 0.037 Uiso 1 1 calc R
C88 C 0.7196(3) 0.3191(7) 1.21802(15) 0.0268(15) Uani 1 1 d .
H88 H 0.7307 0.2335 1.2282 0.032 Uiso 1 1 calc R
C89 C 0.6916(2) 0.3207(5) 1.18687(13) 0.0181(11) Uani 1 1 d .
H89 H 0.6845 0.2357 1.1756 0.022 Uiso 1 1 calc R

loop_
_atom_site_aniso_label
_atom_site_aniso_U_11
_atom_site_aniso_U_22
_atom_site_aniso_U_33
_atom_site_aniso_U_23
_atom_site_aniso_U_13
_atom_site_aniso_U_12
Zr1 0.0142(2) 0.0079(2) 0.0112(2) -0.0008(2) 0.0008(2) 0.00038(19)
Se1 0.0221(3) 0.0103(2) 0.0202(3) -0.0008(2) -0.0015(2) 0.0034(2)
Si1 0.0130(7) 0.0146(7) 0.0203(8) -0.0025(6) -0.0010(6) 0.0009(6)
Si2 0.0163(8) 0.0101(7) 0.0178(8) 0.0004(6) 0.0032(6) 0.0006(6)
N1 0.013(2) 0.010(2) 0.016(2) -0.0036(19) -0.0017(18) 0.0034(17)
N2 0.024(3) 0.007(2) 0.013(2) -0.0005(18) 0.0009(18) 0.0011(17)
N3 0.013(2) 0.010(2) 0.016(2) 0.0013(18) 0.0033(18) -0.0006(18)
N4 0.013(2) 0.014(2) 0.013(2) 0.0004(18) 0.0007(19) -0.0009(18)
C1 0.018(3) 0.014(3) 0.011(3) 0.000(2) -0.003(2) -0.002(2)
C2 0.019(3) 0.013(3) 0.016(3) -0.004(2) 0.003(2) -0.001(2)
C3 0.019(3) 0.012(2) 0.008(2) -0.002(2) 0.003(2) 0.001(2)
C4 0.028(3) 0.014(3) 0.010(3) -0.004(2) 0.005(2) -0.001(2)
C5 0.007(2) 0.015(2) 0.014(2) -0.002(2) 0.002(2) 0.000(2)
C6 0.032(3) 0.007(3) 0.025(4) 0.000(2) 0.002(2) 0.001(2)
C7 0.025(3) 0.013(3) 0.033(4) 0.006(2) -0.003(3) 0.002(2)
C8 0.024(3) 0.021(3) 0.015(3) 0.005(2) -0.004(2) 0.000(2)
C9 0.015(3) 0.019(3) 0.011(3) 0.001(2) 0.001(2) 0.003(2)
C10 0.020(3) 0.015(3) 0.039(4) 0.002(3) -0.003(3) 0.004(2)
C11 0.019(3) 0.025(3) 0.033(4) 0.003(3) -0.010(3) -0.004(3)
C12 0.015(3) 0.021(3) 0.020(3) 0.001(2) 0.002(2) -0.001(2)
C13 0.029(4) 0.029(3) 0.021(3) 0.004(2) 0.004(3) 0.000(3)
C14 0.028(4) 0.015(3) 0.039(4) 0.002(3) 0.010(3) -0.006(3)
C15 0.028(4) 0.044(4) 0.011(3) 0.005(3) 0.001(2) -0.011(3)
C16 0.020(3) 0.009(3) 0.031(3) -0.003(2) 0.012(2) -0.004(2)
C17 0.021(3) 0.018(3) 0.026(3) 0.002(2) 0.002(2) 0.003(2)
C18 0.017(3) 0.014(3) 0.025(3) 0.002(2) 0.003(2) -0.001(2)
C19 0.033(4) 0.023(3) 0.031(4) 0.009(3) 0.009(3) -0.001(3)
C20 0.029(3) 0.029(3) 0.018(3) 0.008(3) 0.000(3) 0.002(3)
C21 0.029(3) 0.025(3) 0.022(3) -0.002(3) 0.008(3) -0.006(3)
C22 0.016(3) 0.008(3) 0.013(3) 0.003(2) 0.000(2) -0.002(2)
C23 0.019(3) 0.022(3) 0.012(3) 0.005(2) 0.005(2) 0.000(2)
C24 0.015(3) 0.025(3) 0.028(3) 0.007(3) -0.001(3) -0.008(3)
C25 0.015(3) 0.035(3) 0.034(4) 0.012(3) -0.009(3) -0.008(3)
C26 0.033(4) 0.024(3) 0.016(3) 0.000(3) -0.012(3) -0.007(3)
C27 0.027(3) 0.018(3) 0.014(3) 0.001(2) -0.002(2) -0.005(2)
C28 0.012(3) 0.023(3) 0.012(3) -0.006(2) -0.001(2) -0.008(2)
C29 0.021(3) 0.027(3) 0.018(3) 0.000(3) -0.002(2) -0.007(3)
C30 0.035(4) 0.040(4) 0.022(3) -0.003(3) 0.006(3) -0.014(3)
C31 0.021(3) 0.062(5) 0.016(3) -0.013(3) 0.011(3) -0.011(3)
C32 0.026(4) 0.040(4) 0.024(3) -0.020(3) 0.001(3) 0.003(3)
C33 0.021(3) 0.020(3) 0.021(3) -0.005(2) -0.001(2) 0.001(2)
C34 0.011(3) 0.021(3) 0.023(3) 0.005(2) 0.000(2) 0.000(2)
C35 0.023(3) 0.026(3) 0.021(3) 0.003(2) 0.000(2) 0.001(3)
C36 0.035(4) 0.045(4) 0.014(3) 0.002(3) -0.001(3) -0.003(3)
C37 0.018(3) 0.063(5) 0.017(3) 0.010(3) -0.004(2) -0.002(3)
C38 0.028(4) 0.038(4) 0.034(4) 0.020(3) 0.003(3) 0.002(3)
C39 0.016(3) 0.021(3) 0.036(3) 0.012(3) 0.004(3) 0.000(2)
Zr51 0.0136(3) 0.0081(2) 0.0109(2) -0.0005(2) 0.0005(2) -0.00002(19)
Se51 0.0212(3) 0.0104(2) 0.0177(3) -0.0018(2) -0.0031(2) 0.0025(2)
Si51 0.0149(7) 0.0142(7) 0.0166(8) -0.0013(5) -0.0015(6) 0.0001(6)
Si52 0.0164(8) 0.0105(7) 0.0164(8) 0.0003(6) 0.0017(6) 0.0000(6)
N51 0.019(2) 0.011(2) 0.008(2) -0.0015(18) -0.0022(18) 0.0022(16)
N52 0.021(3) 0.009(2) 0.013(2) -0.0019(18) 0.0044(18) 0.0008(17)
N53 0.015(2) 0.011(2) 0.013(2) 0.0040(17) -0.0007(19) 0.0005(18)
N54 0.016(2) 0.009(2) 0.017(2) -0.0021(18) 0.0005(19) -0.0025(17)
C51 0.018(3) 0.011(3) 0.014(3) -0.006(2) -0.002(2) 0.000(2)
C52 0.022(3) 0.004(2) 0.016(3) -0.001(2) 0.004(2) -0.002(2)
C53 0.021(3) 0.009(3) 0.015(3) 0.000(2) 0.004(2) 0.001(2)
C54 0.023(3) 0.011(3) 0.024(3) -0.002(2) 0.000(2) 0.002(2)
C55 0.015(3) 0.010(2) 0.017(3) 0.001(2) 0.004(2) -0.003(2)
C56 0.025(3) 0.015(3) 0.014(3) -0.003(2) -0.003(2) 0.005(2)
C57 0.026(3) 0.013(3) 0.027(3) 0.005(2) -0.002(3) 0.004(2)
C58 0.018(3) 0.021(3) 0.015(3) 0.008(2) -0.004(2) 0.001(2)
C59 0.015(3) 0.016(3) 0.013(3) 0.003(2) 0.003(2) -0.001(2)
C60 0.010(3) 0.010(3) 0.053(4) -0.004(3) 0.009(3) 0.000(2)
C61 0.024(3) 0.028(3) 0.025(3) 0.003(3) -0.001(3) -0.004(3)
C62 0.019(3) 0.021(3) 0.014(3) -0.004(2) 0.003(2) -0.001(2)
C63 0.018(3) 0.030(3) 0.036(4) -0.002(3) -0.002(3) -0.005(3)
C64 0.032(4) 0.037(4) 0.029(3) 0.001(3) -0.007(3) -0.013(3)
C65 0.038(4) 0.019(3) 0.026(3) 0.011(2) 0.006(3) 0.001(3)
C66 0.020(3) 0.013(3) 0.027(3) -0.002(3) 0.000(2) 0.002(2)
C67 0.014(3) 0.027(3) 0.026(3) 0.003(2) 0.001(2) -0.001(2)
C68 0.025(3) 0.021(3) 0.014(3) 0.002(2) 0.004(2) 0.001(2)
C69 0.023(3) 0.030(4) 0.023(4) 0.004(3) -0.002(3) 0.009(3)
C70 0.039(4) 0.025(3) 0.026(3) 0.008(3) 0.009(3) -0.005(3)
C71 0.028(3) 0.028(3) 0.016(3) 0.003(2) 0.012(2) 0.004(3)
C72 0.019(3) 0.014(3) 0.013(3) 0.006(2) -0.004(2) -0.003(2)
C73 0.018(3) 0.021(3) 0.016(3) 0.004(2) 0.000(2) 0.006(2)
C74 0.015(3) 0.034(4) 0.027(3) 0.010(3) 0.001(3) 0.001(3)
C75 0.025(3) 0.026(3) 0.030(3) 0.007(3) -0.015(3) -0.013(3)
C76 0.031(3) 0.026(3) 0.018(3) 0.001(3) -0.009(3) -0.009(3)
C77 0.019(3) 0.021(3) 0.014(3) 0.000(2) -0.002(2) -0.001(2)
C78 0.019(3) 0.017(3) 0.012(3) -0.006(2) -0.004(2) -0.003(2)
C79 0.029(3) 0.020(3) 0.013(3) -0.003(2) 0.002(2) -0.003(2)
C80 0.024(3) 0.040(4) 0.020(3) 0.001(3) 0.009(3) -0.008(3)
C81 0.019(3) 0.055(4) 0.017(3) -0.015(3) 0.002(3) -0.002(3)
C82 0.016(3) 0.040(4) 0.025(3) -0.011(3) -0.003(3) 0.010(3)
C83 0.023(3) 0.028(3) 0.014(3) -0.007(2) -0.003(2) 0.002(3)
C84 0.008(3) 0.018(3) 0.018(3) 0.003(2) 0.001(2) 0.000(2)
C85 0.017(3) 0.018(3) 0.022(3) -0.001(2) -0.003(2) 0.003(2)
C86 0.020(3) 0.031(4) 0.024(4) -0.008(3) 0.001(3) 0.003(3)
C87 0.016(3) 0.056(4) 0.021(3) 0.008(3) -0.005(2) -0.003(3)
C88 0.017(3) 0.032(3) 0.032(4) 0.012(3) 0.000(3) 0.003(3)
C89 0.009(3) 0.021(3) 0.024(3) 0.001(2) 0.000(2) -0.002(2)

loop_
_atom_type_symbol
_atom_type_description
_atom_type_scat_dispersion_real
_atom_type_scat_dispersion_imag
_atom_type_scat_source
C C 0.0033 0.0016 'International Tables Vol C Tables 4.2.6.8 and 6.1.1.4'
H H 0.0000 0.0000 'International Tables Vol C Tables 4.2.6.8 and 6.1.1.4'
N N 0.0061 0.0033 'International Tables Vol C Tables 4.2.6.8 and 6.1.1.4'
Se Se -0.0929 2.2259 'International Tables Vol C Tables 4.2.6.8 and 6.1.1.4'
Si Si 0.0817 0.0704 'International Tables Vol C Tables 4.2.6.8 and 6.1.1.4'
Zr Zr -2.9673 0.5597 'International Tables Vol C Tables 4.2.6.8 and 6.1.1.4'

loop_
_geom_angle_atom_site_label_1
_geom_angle_atom_site_label_2
_geom_angle_atom_site_label_3
_geom_angle
N1 Zr1 Se1 101.30(11)
N1 Zr1 N2 104.07(16)
N1 Zr1 N3 81.52(15)
N1 Zr1 N4 126.47(16)
N2 Zr1 Se1 101.70(12)
N2 Zr1 N3 82.27(15)
N2 Zr1 N4 125.77(17)
N3 Zr1 Se1 174.29(10)
N4 Zr1 Se1 87.70(12)
N4 Zr1 N3 86.64(15)
C34 Se1 Zr1 110.06(16)
N1 Si1 C10 109.1(2)
N1 Si1 C11 109.7(2)
N1 Si1 C12 112.3(2)
C10 Si1 C11 108.8(3)
C10 Si1 C12 108.8(3)
C11 Si1 C12 108.1(3)
N2 Si2 C16 109.8(2)
N2 Si2 C17 109.6(2)
N2 Si2 C18 112.3(2)
C16 Si2 C17 108.6(3)
C16 Si2 C18 107.8(2)
C17 Si2 C18 108.7(2)
Si1 N1 Zr1 135.2(2)
C1 N1 Zr1 111.5(3)
C1 N1 Si1 113.2(3)
Si2 N2 Zr1 133.0(2)
C2 N2 Zr1 114.0(3)
C2 N2 Si2 112.9(3)
C5 N3 Zr1 113.9(3)
C9 N3 Zr1 126.6(3)
C9 N3 C5 119.0(4)
C22 N4 Zr1 125.4(3)
C22 N4 C28 114.1(4)
C28 N4 Zr1 120.3(3)
N1 C1 H1A 107.9
N1 C1 H1B 107.9
N1 C1 C3 117.8(4)
H1A C1 H1B 107.2
C3 C1 H1A 107.9
C3 C1 H1B 107.9
N2 C2 H2A 107.7
N2 C2 H2B 107.7
N2 C2 C3 118.5(4)
H2A C2 H2B 107.1
C3 C2 H2A 107.7
C3 C2 H2B 107.7
C2 C3 C1 113.3(4)
C4 C3 C1 106.1(4)
C4 C3 C2 104.8(4)
C5 C3 C1 110.6(4)
C5 C3 C2 110.6(4)
C5 C3 C4 111.2(4)
C3 C4 H4A 109.5
C3 C4 H4B 109.5
C3 C4 H4C 109.5
H4A C4 H4B 109.5
H4A C4 H4C 109.5
H4B C4 H4C 109.5
N3 C5 C3 115.8(4)
N3 C5 C6 121.2(5)
C6 C5 C3 123.0(5)
C5 C6 H6 120.8
C7 C6 C5 118.5(5)
C7 C6 H6 120.8
C6 C7 H7 119.6
C8 C7 C6 120.7(5)
C8 C7 H7 119.6
C7 C8 H8 120.7
C7 C8 C9 118.6(5)
C9 C8 H8 120.7
N3 C9 C8 122.1(5)
N3 C9 H9 119.0
C8 C9 H9 119.0
Si1 C10 H10A 109.5
Si1 C10 H10B 109.5
Si1 C10 H10C 109.5
H10A C10 H10B 109.5
H10A C10 H10C 109.5
H10B C10 H10C 109.5
Si1 C11 H11A 109.5
Si1 C11 H11B 109.5
Si1 C11 H11C 109.5
H11A C11 H11B 109.5
H11A C11 H11C 109.5
H11B C11 H11C 109.5
C13 C12 Si1 108.9(4)
C13 C12 C14 108.1(5)
C13 C12 C15 108.5(5)
C14 C12 Si1 113.4(4)
C14 C12 C15 107.8(5)
C15 C12 Si1 110.0(4)
C12 C13 H13A 109.5
C12 C13 H13B 109.5
C12 C13 H13C 109.5
H13A C13 H13B 109.5
H13A C13 H13C 109.5
H13B C13 H13C 109.5
C12 C14 H14A 109.5
C12 C14 H14B 109.5
C12 C14 H14C 109.5
H14A C14 H14B 109.5
H14A C14 H14C 109.5
H14B C14 H14C 109.5
C12 C15 H15A 109.5
C12 C15 H15B 109.5
C12 C15 H15C 109.5
H15A C15 H15B 109.5
H15A C15 H15C 109.5
H15B C15 H15C 109.5
Si2 C16 H16A 109.5
Si2 C16 H16B 109.5
Si2 C16 H16C 109.5
H16A C16 H16B 109.5
H16A C16 H16C 109.5
H16B C16 H16C 109.5
Si2 C17 H17A 109.5
Si2 C17 H17B 109.5
Si2 C17 H17C 109.5
H17A C17 H17B 109.5
H17A C17 H17C 109.5
H17B C17 H17C 109.5
C19 C18 Si2 108.6(4)
C20 C18 Si2 111.0(4)
C20 C18 C19 108.8(5)
C21 C18 Si2 111.8(4)
C21 C18 C19 106.3(5)
C21 C18 C20 110.2(5)
C18 C19 H19A 109.5
C18 C19 H19B 109.5
C18 C19 H19C 109.5
H19A C19 H19B 109.5
H19A C19 H19C 109.5
H19B C19 H19C 109.5
C18 C20 H20A 109.5
C18 C20 H20B 109.5
C18 C20 H20C 109.5
H20A C20 H20B 109.5
H20A C20 H20C 109.5
H20B C20 H20C 109.5
C18 C21 H21A 109.5
C18 C21 H21B 109.5
C18 C21 H21C 109.5
H21A C21 H21B 109.5
H21A C21 H21C 109.5
H21B C21 H21C 109.5
C23 C22 N4 119.7(5)
C27 C22 N4 123.2(5)
C27 C22 C23 117.1(5)
C22 C23 H23 119.3
C24 C23 C22 121.3(5)
C24 C23 H23 119.3
C23 C24 H24 120.0
C25 C24 C23 120.1(5)
C25 C24 H24 120.0
C24 C25 H25 120.5
C24 C25 C26 119.1(5)
C26 C25 H25 120.5
C25 C26 H26 119.7
C27 C26 C25 120.6(6)
C27 C26 H26 119.7
C22 C27 H27 119.2
C26 C27 C22 121.6(5)
C26 C27 H27 119.2
C29 C28 N4 120.3(5)
C29 C28 C33 119.1(5)
C33 C28 N4 120.5(5)
C28 C29 H29 120.0
C30 C29 C28 120.1(6)
C30 C29 H29 120.0
C29 C30 H30 119.9
C31 C30 C29 120.1(6)
C31 C30 H30 119.9
C30 C31 H31 119.9
C32 C31 C30 120.2(5)
C32 C31 H31 119.9
C31 C32 H32 119.8
C31 C32 C33 120.3(6)
C33 C32 H32 119.8
C28 C33 H33 119.9
C32 C33 C28 120.1(6)
C32 C33 H33 119.9
C35 C34 Se1 123.1(4)
C35 C34 C39 118.5(5)
C39 C34 Se1 118.4(4)
C34 C35 H35 119.6
C34 C35 C36 120.7(6)
C36 C35 H35 119.6
C35 C36 H36 120.1
C37 C36 C35 119.8(6)
C37 C36 H36 120.1
C36 C37 H37 120.2
C38 C37 C36 119.6(6)
C38 C37 H37 120.2
C37 C38 H38 119.7
C37 C38 C39 120.6(5)
C39 C38 H38 119.7
C34 C39 H39 119.6
C38 C39 C34 120.8(6)
C38 C39 H39 119.6
N51 Zr51 Se51 102.00(11)
N51 Zr51 N53 81.33(15)
N51 Zr51 N54 126.28(16)
N52 Zr51 Se51 102.19(12)
N52 Zr51 N51 103.88(17)
N52 Zr51 N53 81.97(15)
N52 Zr51 N54 125.89(17)
N53 Zr51 Se51 173.73(10)
N54 Zr51 Se51 87.29(11)
N54 Zr51 N53 86.46(15)
C84 Se51 Zr51 110.72(15)
N51 Si51 C60 109.5(2)
N51 Si51 C61 109.0(2)
N51 Si51 C62 112.7(2)
C60 Si51 C61 107.9(3)
C60 Si51 C62 109.3(2)
C61 Si51 C62 108.3(3)
N52 Si52 C66 109.1(2)
N52 Si52 C67 109.9(2)
N52 Si52 C68 112.1(2)
C66 Si52 C67 108.5(3)
C66 Si52 C68 108.0(3)
C67 Si52 C68 109.1(2)
Si51 N51 Zr51 135.1(2)
C51 N51 Zr51 111.1(3)
C51 N51 Si51 113.8(3)
Si52 N52 Zr51 133.9(2)
C53 N52 Zr51 114.8(3)
C53 N52 Si52 111.3(3)
C55 N53 Zr51 114.4(3)
C59 N53 Zr51 126.3(3)
C59 N53 C55 119.1(4)
C72 N54 Zr51 124.8(3)
C72 N54 C78 113.9(4)
C78 N54 Zr51 120.9(3)
N51 C51 H51A 107.9
N51 C51 H51B 107.9
N51 C51 C52 117.8(4)
H51A C51 H51B 107.2
C52 C51 H51A 107.9
C52 C51 H51B 107.9
C51 C52 C53 111.9(4)
C54 C52 C51 106.1(4)
C54 C52 C53 104.7(4)
C55 C52 C51 111.5(4)
C55 C52 C53 110.7(4)
C55 C52 C54 111.7(4)
N52 C53 C52 118.4(4)
N52 C53 H53A 107.7
N52 C53 H53B 107.7
C52 C53 H53A 107.7
C52 C53 H53B 107.7
H53A C53 H53B 107.1
C52 C54 H54A 109.5
C52 C54 H54B 109.5
C52 C54 H54C 109.5
H54A C54 H54B 109.5
H54A C54 H54C 109.5
H54B C54 H54C 109.5
N53 C55 C52 116.2(4)
N53 C55 C56 119.9(5)
C56 C55 C52 123.8(5)
C55 C56 H56 119.5
C55 C56 C57 120.9(5)
C57 C56 H56 119.5
C56 C57 H57 120.5
C58 C57 C56 119.0(5)
C58 C57 H57 120.5
C57 C58 H58 121.0
C57 C58 C59 118.1(5)
C59 C58 H58 121.0
N53 C59 C58 123.0(5)
N53 C59 H59 118.5
C58 C59 H59 118.5
Si51 C60 H60A 109.5
Si51 C60 H60B 109.5
Si51 C60 H60C 109.5
H60A C60 H60B 109.5
H60A C60 H60C 109.5
H60B C60 H60C 109.5
Si51 C61 H61A 109.5
Si51 C61 H61B 109.5
Si51 C61 H61C 109.5
H61A C61 H61B 109.5
H61A C61 H61C 109.5
H61B C61 H61C 109.5
C63 C62 Si51 110.0(4)
C63 C62 C64 108.5(5)
C64 C62 Si51 109.8(4)
C65 C62 Si51 113.3(4)
C65 C62 C63 107.4(4)
C65 C62 C64 107.7(5)
C62 C63 H63A 109.5
C62 C63 H63B 109.5
C62 C63 H63C 109.5
H63A C63 H63B 109.5
H63A C63 H63C 109.5
H63B C63 H63C 109.5
C62 C64 H64A 109.5
C62 C64 H64B 109.5
C62 C64 H64C 109.5
H64A C64 H64B 109.5
H64A C64 H64C 109.5
H64B C64 H64C 109.5
C62 C65 H65A 109.5
C62 C65 H65B 109.5
C62 C65 H65C 109.5
H65A C65 H65B 109.5
H65A C65 H65C 109.5
H65B C65 H65C 109.5
Si52 C66 H66A 109.5
Si52 C66 H66B 109.5
Si52 C66 H66C 109.5
H66A C66 H66B 109.5
H66A C66 H66C 109.5
H66B C66 H66C 109.5
Si52 C67 H67A 109.5
Si52 C67 H67B 109.5
Si52 C67 H67C 109.5
H67A C67 H67B 109.5
H67A C67 H67C 109.5
H67B C67 H67C 109.5
C69 C68 Si52 110.5(4)
C69 C68 C70 108.5(5)
C69 C68 C71 109.6(5)
C70 C68 Si52 107.9(4)
C70 C68 C71 108.0(4)
C71 C68 Si52 112.2(4)
C68 C69 H69A 109.5
C68 C69 H69B 109.5
C68 C69 H69C 109.5
H69A C69 H69B 109.5
H69A C69 H69C 109.5
H69B C69 H69C 109.5
C68 C70 H70A 109.5
C68 C70 H70B 109.5
C68 C70 H70C 109.5
H70A C70 H70B 109.5
H70A C70 H70C 109.5
H70B C70 H70C 109.5
C68 C71 H71A 109.5
C68 C71 H71B 109.5
C68 C71 H71C 109.5
H71A C71 H71B 109.5
H71A C71 H71C 109.5
H71B C71 H71C 109.5
N54 C72 C73 120.1(5)
C77 C72 N54 122.5(5)
C77 C72 C73 117.4(5)
C72 C73 H73 119.8
C74 C73 C72 120.4(5)
C74 C73 H73 119.8
C73 C74 H74 118.8
C73 C74 C75 122.4(6)
C75 C74 H74 118.8
C74 C75 H75 121.1
C76 C75 C74 117.8(5)
C76 C75 H75 121.1
C75 C76 H76 119.1
C75 C76 C77 121.9(6)
C77 C76 H76 119.1
C72 C77 H77 120.0
C76 C77 C72 120.0(5)
C76 C77 H77 120.0
C79 C78 N54 119.8(5)
C83 C78 N54 121.4(5)
C83 C78 C79 118.8(5)
C78 C79 H79 119.9
C80 C79 C78 120.2(5)
C80 C79 H79 119.9
C79 C80 H80 120.0
C81 C80 C79 120.1(6)
C81 C80 H80 120.0
C80 C81 H81 119.7
C80 C81 C82 120.6(5)
C82 C81 H81 119.7
C81 C82 H82 119.9
C81 C82 C83 120.3(6)
C83 C82 H82 119.9
C78 C83 H83 120.0
C82 C83 C78 120.1(5)
C82 C83 H83 120.0
C85 C84 Se51 123.5(4)
C85 C84 C89 118.4(5)
C89 C84 Se51 118.0(4)
C84 C85 H85 119.7
C86 C85 C84 120.7(5)
C86 C85 H85 119.7
C85 C86 H86 119.7
C85 C86 C87 120.5(6)
C87 C86 H86 119.7
C86 C87 H87 119.9
C88 C87 C86 120.1(6)
C88 C87 H87 119.9
C87 C88 H88 120.3
C87 C88 C89 119.4(5)
C89 C88 H88 120.3
C84 C89 H89 119.6
C88 C89 C84 120.8(5)
C88 C89 H89 119.6

loop_
_geom_bond_atom_site_label_1
_geom_bond_atom_site_label_2
_geom_bond_distance
Zr1 Se1 2.6833(15)
Zr1 N1 2.034(4)
Zr1 N2 2.040(4)
Zr1 N3 2.365(4)
Zr1 N4 2.146(4)
Se1 C34 1.910(5)
Si1 N1 1.753(4)
Si1 C10 1.841(6)
Si1 C11 1.864(5)
Si1 C12 1.899(6)
Si2 N2 1.749(4)
Si2 C16 1.846(5)
Si2 C17 1.862(5)
Si2 C18 1.900(6)
N1 C1 1.479(6)
N2 C2 1.482(6)
N3 C5 1.356(6)
N3 C9 1.351(6)
N4 C22 1.397(6)
N4 C28 1.441(6)
C1 H1A 0.9900
C1 H1B 0.9900
C1 C3 1.550(7)
C2 H2A 0.9900
C2 H2B 0.9900
C2 C3 1.548(7)
C3 C4 1.530(6)
C3 C5 1.515(7)
C4 H4A 0.9800
C4 H4B 0.9800
C4 H4C 0.9800
C5 C6 1.385(7)
C6 H6 0.9500
C6 C7 1.380(8)
C7 H7 0.9500
C7 C8 1.367(8)
C8 H8 0.9500
C8 C9 1.374(7)
C9 H9 0.9500
C10 H10A 0.9800
C10 H10B 0.9800
C10 H10C 0.9800
C11 H11A 0.9800
C11 H11B 0.9800
C11 H11C 0.9800
C12 C13 1.527(8)
C12 C14 1.528(8)
C12 C15 1.533(8)
C13 H13A 0.9800
C13 H13B 0.9800
C13 H13C 0.9800
C14 H14A 0.9800
C14 H14B 0.9800
C14 H14C 0.9800
C15 H15A 0.9800
C15 H15B 0.9800
C15 H15C 0.9800
C16 H16A 0.9800
C16 H16B 0.9800
C16 H16C 0.9800
C17 H17A 0.9800
C17 H17B 0.9800
C17 H17C 0.9800
C18 C19 1.548(8)
C18 C20 1.534(7)
C18 C21 1.530(8)
C19 H19A 0.9800
C19 H19B 0.9800
C19 H19C 0.9800
C20 H20A 0.9800
C20 H20B 0.9800
C20 H20C 0.9800
C21 H21A 0.9800
C21 H21B 0.9800
C21 H21C 0.9800
C22 C23 1.396(7)
C22 C27 1.392(7)
C23 H23 0.9500
C23 C24 1.389(7)
C24 H24 0.9500
C24 C25 1.379(8)
C25 H25 0.9500
C25 C26 1.386(8)
C26 H26 0.9500
C26 C27 1.373(7)
C27 H27 0.9500
C28 C29 1.385(7)
C28 C33 1.396(7)
C29 H29 0.9500
C29 C30 1.384(8)
C30 H30 0.9500
C30 C31 1.375(9)
C31 H31 0.9500
C31 C32 1.371(9)
C32 H32 0.9500
C32 C33 1.376(8)
C33 H33 0.9500
C34 C35 1.380(8)
C34 C39 1.387(7)
C35 H35 0.9500
C35 C36 1.387(8)
C36 H36 0.9500
C36 C37 1.386(9)
C37 H37 0.9500
C37 C38 1.364(9)
C38 H38 0.9500
C38 C39 1.377(8)
C39 H39 0.9500
Zr51 Se51 2.6857(15)
Zr51 N51 2.045(4)
Zr51 N52 2.027(4)
Zr51 N53 2.370(4)
Zr51 N54 2.143(4)
Se51 C84 1.911(5)
Si51 N51 1.743(4)
Si51 C60 1.853(5)
Si51 C61 1.882(6)
Si51 C62 1.898(5)
Si52 N52 1.761(4)
Si52 C66 1.861(5)
Si52 C67 1.862(5)
Si52 C68 1.909(6)
N51 C51 1.496(6)
N52 C53 1.475(6)
N53 C55 1.343(6)
N53 C59 1.336(7)
N54 C72 1.407(6)
N54 C78 1.428(6)
C51 H51A 0.9900
C51 H51B 0.9900
C51 C52 1.549(7)
C52 C53 1.554(7)
C52 C54 1.534(7)
C52 C55 1.510(7)
C53 H53A 0.9900
C53 H53B 0.9900
C54 H54A 0.9800
C54 H54B 0.9800
C54 H54C 0.9800
C55 C56 1.373(7)
C56 H56 0.9500
C56 C57 1.373(8)
C57 H57 0.9500
C57 C58 1.365(7)
C58 H58 0.9500
C58 C59 1.379(7)
C59 H59 0.9500
C60 H60A 0.9800
C60 H60B 0.9800
C60 H60C 0.9800
C61 H61A 0.9800
C61 H61B 0.9800
C61 H61C 0.9800
C62 C63 1.530(7)
C62 C64 1.530(8)
C62 C65 1.528(7)
C63 H63A 0.9800
C63 H63B 0.9800
C63 H63C 0.9800
C64 H64A 0.9800
C64 H64B 0.9800
C64 H64C 0.9800
C65 H65A 0.9800
C65 H65B 0.9800
C65 H65C 0.9800
C66 H66A 0.9800
C66 H66B 0.9800
C66 H66C 0.9800
C67 H67A 0.9800
C67 H67B 0.9800
C67 H67C 0.9800
C68 C69 1.516(8)
C68 C70 1.526(8)
C68 C71 1.534(7)
C69 H69A 0.9800
C69 H69B 0.9800
C69 H69C 0.9800
C70 H70A 0.9800
C70 H70B 0.9800
C70 H70C 0.9800
C71 H71A 0.9800
C71 H71B 0.9800
C71 H71C 0.9800
C72 C73 1.407(7)
C72 C77 1.404(8)
C73 H73 0.9500
C73 C74 1.356(8)
C74 H74 0.9500
C74 C75 1.375(8)
C75 H75 0.9500
C75 C76 1.372(8)
C76 H76 0.9500
C76 C77 1.378(8)
C77 H77 0.9500
C78 C79 1.395(7)
C78 C83 1.393(7)
C79 H79 0.9500
C79 C80 1.388(7)
C80 H80 0.9500
C80 C81 1.365(8)
C81 H81 0.9500
C81 C82 1.372(8)
C82 H82 0.9500
C82 C83 1.385(8)
C83 H83 0.9500
C84 C85 1.388(7)
C84 C89 1.393(7)
C85 H85 0.9500
C85 C86 1.371(8)
C86 H86 0.9500
C86 C87 1.378(9)
C87 H87 0.9500
C87 C88 1.376(8)
C88 H88 0.9500
C88 C89 1.390(8)
C89 H89 0.9500

loop_
_geom_torsion_atom_site_label_1
_geom_torsion_atom_site_label_2
_geom_torsion_atom_site_label_3
_geom_torsion_atom_site_label_4
_geom_torsion
Zr1 Se1 C34 C35 13.3(5)
Zr1 Se1 C34 C39 -167.6(4)
Zr1 N1 C1 C3 28.3(5)
Zr1 N2 C2 C3 -5.7(6)
Zr1 N3 C5 C3 10.0(5)
Zr1 N3 C5 C6 -171.5(4)
Zr1 N3 C9 C8 171.7(4)
Zr1 N4 C22 C23 -16.9(7)
Zr1 N4 C22 C27 162.2(4)
Zr1 N4 C28 C29 97.5(5)
Zr1 N4 C28 C33 -87.1(5)
Se1 Zr1 N1 Si1 -57.5(3)
Se1 Zr1 N1 C1 122.4(3)
Se1 Zr1 N2 Si2 50.8(3)
Se1 Zr1 N2 C2 -133.5(3)
Se1 Zr1 N3 C5 167.3(8)
Se1 Zr1 N3 C9 -4.6(13)
Se1 Zr1 N4 C22 -103.1(4)
Se1 Zr1 N4 C28 71.9(4)
Se1 C34 C35 C36 178.9(5)
Se1 C34 C39 C38 -179.4(4)
Si1 N1 C1 C3 -151.8(3)
Si2 N2 C2 C3 170.8(4)
N1 Zr1 Se1 C34 -45.7(2)
N1 Zr1 N2 Si2 155.8(3)
N1 Zr1 N2 C2 -28.6(4)
N1 Zr1 N3 C5 47.3(3)
N1 Zr1 N3 C9 -124.6(4)
N1 Zr1 N4 C22 154.6(4)
N1 Zr1 N4 C28 -30.5(4)
N1 Si1 C12 C13 -178.4(4)
N1 Si1 C12 C14 -58.0(5)
N1 Si1 C12 C15 62.8(4)
N1 C1 C3 C2 -74.7(5)
N1 C1 C3 C4 170.9(4)
N1 C1 C3 C5 50.2(6)
N2 Zr1 Se1 C34 61.5(2)
N2 Zr1 N1 Si1 -162.8(3)
N2 Zr1 N1 C1 17.1(3)
N2 Zr1 N3 C5 -58.3(3)
N2 Zr1 N3 C9 129.9(4)
N2 Zr1 N4 C22 -0.3(5)
N2 Zr1 N4 C28 174.7(3)
N2 Si2 C18 C19 159.4(4)
N2 Si2 C18 C20 39.9(5)
N2 Si2 C18 C21 -83.6(4)
N2 C2 C3 C1 59.3(6)
N2 C2 C3 C4 174.5(4)
N2 C2 C3 C5 -65.6(6)
N3 Zr1 Se1 C34 -164.8(10)
N3 Zr1 N1 Si1 117.4(3)
N3 Zr1 N1 C1 -62.7(3)
N3 Zr1 N2 Si2 -125.0(3)
N3 Zr1 N2 C2 50.6(3)
N3 Zr1 N4 C22 77.7(4)
N3 Zr1 N4 C28 -107.3(4)
N3 C5 C6 C7 -1.4(8)
N4 Zr1 Se1 C34 -172.4(2)
N4 Zr1 N1 Si1 38.0(4)
N4 Zr1 N1 C1 -142.1(3)
N4 Zr1 N2 Si2 -44.8(4)
N4 Zr1 N2 C2 130.8(3)
N4 Zr1 N3 C5 174.9(3)
N4 Zr1 N3 C9 3.1(4)
N4 C22 C23 C24 174.0(5)
N4 C22 C27 C26 -176.0(5)
N4 C28 C29 C30 175.8(5)
N4 C28 C33 C32 -175.5(5)
C1 C3 C5 N3 -69.2(5)
C1 C3 C5 C6 112.3(5)
C2 C3 C5 N3 57.2(5)
C2 C3 C5 C6 -121.3(5)
C3 C5 C6 C7 177.0(5)
C4 C3 C5 N3 173.1(4)
C4 C3 C5 C6 -5.3(7)
C5 N3 C9 C8 0.3(7)
C5 C6 C7 C8 0.6(8)
C6 C7 C8 C9 0.6(8)
C7 C8 C9 N3 -1.1(8)
C9 N3 C5 C3 -177.5(4)
C9 N3 C5 C6 1.0(7)
C10 Si1 N1 Zr1 16.3(4)
C10 Si1 N1 C1 -163.6(3)
C10 Si1 C12 C13 60.8(4)
C10 Si1 C12 C14 -178.8(4)
C10 Si1 C12 C15 -58.0(4)
C11 Si1 N1 Zr1 135.5(3)
C11 Si1 N1 C1 -44.4(4)
C11 Si1 C12 C13 -57.2(4)
C11 Si1 C12 C14 63.2(5)
C11 Si1 C12 C15 -176.0(4)
C12 Si1 N1 Zr1 -104.3(3)
C12 Si1 N1 C1 75.8(4)
C16 Si2 N2 Zr1 -6.5(4)
C16 Si2 N2 C2 177.9(4)
C16 Si2 C18 C19 38.3(4)
C16 Si2 C18 C20 -81.2(4)
C16 Si2 C18 C21 155.3(4)
C17 Si2 N2 Zr1 112.7(3)
C17 Si2 N2 C2 -62.9(4)
C17 Si2 C18 C19 -79.2(4)
C17 Si2 C18 C20 161.3(4)
C17 Si2 C18 C21 37.8(4)
C18 Si2 N2 Zr1 -126.4(3)
C18 Si2 N2 C2 58.0(4)
C22 N4 C28 C29 -87.0(6)
C22 N4 C28 C33 88.4(6)
C22 C23 C24 C25 3.1(8)
C23 C22 C27 C26 3.1(8)
C23 C24 C25 C26 1.2(8)
C24 C25 C26 C27 -3.2(9)
C25 C26 C27 C22 1.0(9)
C27 C22 C23 C24 -5.2(8)
C28 N4 C22 C23 167.8(5)
C28 N4 C22 C27 -13.1(7)
C28 C29 C30 C31 -1.3(8)
C29 C28 C33 C32 0.0(8)
C29 C30 C31 C32 2.1(9)
C30 C31 C32 C33 -1.8(9)
C31 C32 C33 C28 0.8(9)
C33 C28 C29 C30 0.3(8)
C34 C35 C36 C37 0.7(9)
C35 C34 C39 C38 -0.2(8)
C35 C36 C37 C38 -0.7(9)
C36 C37 C38 C39 0.2(9)
C37 C38 C39 C34 0.2(8)
C39 C34 C35 C36 -0.3(8)
Zr51 Se51 C84 C85 -15.4(5)
Zr51 Se51 C84 C89 168.0(3)
Zr51 N51 C51 C52 -28.7(5)
Zr51 N52 C53 C52 7.6(6)
Zr51 N53 C55 C52 -8.7(5)
Zr51 N53 C55 C56 171.1(4)
Zr51 N53 C59 C58 -171.6(4)
Zr51 N54 C72 C73 18.1(7)
Zr51 N54 C72 C77 -161.6(4)
Zr51 N54 C78 C79 -97.1(5)
Zr51 N54 C78 C83 86.0(5)
Se51 Zr51 N51 Si51 57.1(3)
Se51 Zr51 N51 C51 -122.9(3)
Se51 Zr51 N52 Si52 -48.3(3)
Se51 Zr51 N52 C53 133.6(3)
Se51 Zr51 N53 C55 -170.8(7)
Se51 Zr51 N53 C59 3.1(12)
Se51 Zr51 N54 C72 101.5(4)
Se51 Zr51 N54 C78 -70.9(4)
Se51 C84 C85 C86 -178.7(4)
Se51 C84 C89 C88 179.5(4)
Si51 N51 C51 C52 151.2(4)
Si52 N52 C53 C52 -171.0(4)
N51 Zr51 Se51 C84 44.92(19)
N51 Zr51 N52 Si52 -154.1(3)
N51 Zr51 N52 C53 27.8(4)
N51 Zr51 N53 C55 -48.2(3)
N51 Zr51 N53 C59 125.7(4)
N51 Zr51 N54 C72 -155.6(4)
N51 Zr51 N54 C78 32.0(4)
N51 Si51 C62 C63 178.0(4)
N51 Si51 C62 C64 -62.6(4)
N51 Si51 C62 C65 57.8(4)
N51 C51 C52 C53 75.4(5)
N51 C51 C52 C54 -171.0(4)
N51 C51 C52 C55 -49.2(6)
N52 Zr51 Se51 C84 -62.4(2)
N52 Zr51 N51 Si51 163.1(3)
N52 Zr51 N51 C51 -17.0(3)
N52 Zr51 N53 C55 57.3(3)
N52 Zr51 N53 C59 -128.8(4)
N52 Zr51 N54 C72 -1.6(5)
N52 Zr51 N54 C78 -174.0(3)
N52 Si52 C68 C69 -42.2(5)
N52 Si52 C68 C70 -160.7(4)
N52 Si52 C68 C71 80.5(4)
N53 Zr51 Se51 C84 166.5(9)
N53 Zr51 N51 Si51 -117.5(3)
N53 Zr51 N51 C51 62.5(3)
N53 Zr51 N52 Si52 127.0(3)
N53 Zr51 N52 C53 -51.2(3)
N53 Zr51 N54 C72 -79.1(4)
N53 Zr51 N54 C78 108.6(4)
N53 C55 C56 C57 2.7(8)
N54 Zr51 Se51 C84 171.47(19)
N54 Zr51 N51 Si51 -38.4(4)
N54 Zr51 N51 C51 141.5(3)
N54 Zr51 N52 Si52 47.3(4)
N54 Zr51 N52 C53 -130.9(3)
N54 Zr51 N53 C55 -175.7(4)
N54 Zr51 N53 C59 -1.8(4)
N54 C72 C73 C74 -175.6(5)
N54 C72 C77 C76 175.8(5)
N54 C78 C79 C80 -176.5(5)
N54 C78 C83 C82 175.9(5)
C51 C52 C53 N52 -61.1(6)
C51 C52 C55 N53 68.0(5)
C51 C52 C55 C56 -111.7(6)
C52 C55 C56 C57 -177.7(5)
C53 C52 C55 N53 -57.3(6)
C53 C52 C55 C56 123.0(5)
C54 C52 C53 N52 -175.6(4)
C54 C52 C55 N53 -173.6(4)
C54 C52 C55 C56 6.7(7)
C55 N53 C59 C58 2.0(8)
C55 C52 C53 N52 63.9(6)
C55 C56 C57 C58 -0.6(9)
C56 C57 C58 C59 -0.7(8)
C57 C58 C59 N53 0.0(8)
C59 N53 C55 C52 177.0(4)
C59 N53 C55 C56 -3.3(7)
C60 Si51 N51 Zr51 -18.4(4)
C60 Si51 N51 C51 161.6(3)
C60 Si51 C62 C63 -60.0(4)
C60 Si51 C62 C64 59.4(4)
C60 Si51 C62 C65 179.8(4)
C61 Si51 N51 Zr51 -136.3(3)
C61 Si51 N51 C51 43.8(4)
C61 Si51 C62 C63 57.3(4)
C61 Si51 C62 C64 176.7(4)
C61 Si51 C62 C65 -62.9(4)
C62 Si51 N51 Zr51 103.4(3)
C62 Si51 N51 C51 -76.5(4)
C66 Si52 N52 Zr51 4.3(4)
C66 Si52 N52 C53 -177.5(3)
C66 Si52 C68 C69 78.0(5)
C66 Si52 C68 C70 -40.4(4)
C66 Si52 C68 C71 -159.3(4)
C67 Si52 N52 Zr51 -114.5(3)
C67 Si52 N52 C53 63.7(4)
C67 Si52 C68 C69 -164.2(4)
C67 Si52 C68 C70 77.3(4)
C67 Si52 C68 C71 -41.6(5)
C68 Si52 N52 Zr51 123.9(3)
C68 Si52 N52 C53 -57.9(4)
C72 N54 C78 C79 89.7(6)
C72 N54 C78 C83 -87.2(6)
C72 C73 C74 C75 -1.2(9)
C73 C72 C77 C76 -4.0(8)
C73 C74 C75 C76 -1.9(9)
C74 C75 C76 C77 2.0(9)
C75 C76 C77 C72 1.0(9)
C77 C72 C73 C74 4.1(8)
C78 N54 C72 C73 -169.0(5)
C78 N54 C72 C77 11.2(7)
C78 C79 C80 C81 0.7(8)
C79 C78 C83 C82 -1.0(8)
C79 C80 C81 C82 -1.4(9)
C80 C81 C82 C83 0.8(9)
C81 C82 C83 C78 0.4(8)
C83 C78 C79 C80 0.5(8)
C84 C85 C86 C87 0.3(9)
C85 C84 C89 C88 2.8(7)
C85 C86 C87 C88 1.0(9)
C86 C87 C88 C89 -0.3(9)
C87 C88 C89 C84 -1.5(8)
C89 C84 C85 C86 -2.1(8)
